data_4507553
loop_
_publ_author_name
'Tykarska, Ewa'
'Gdaniec, Maria'

_publ_section_title
;
 Toward Better Understanding of Isomorphism of Glycyrrhizic Acid and Its
 Mono- and Dibasic Salts
;
_journal_issue 3
_journal_name_full 'Crystal Growth &amp; Design'
_journal_page_first 1301
_journal_paper_doi 10.1021/cg301768h
_journal_volume 13
_journal_year 2013
_chemical_absolute_configuration rm
_chemical_formula_moiety
;         
 C42 H60 O16, Cs2, 3.00(C3 H7 N O), 3.40(H2 O)
;
_chemical_formula_sum 'C51 H87.8 Cs2 N3 O22.4'
_chemical_formula_weight 1367.26
_chemical_name_common
;
dicaesium glicyrrhizinate
3.00 DMF 3.40 water solvate
;
_chemical_name_systematic
;
3beta-[O-beta-D-glucopyranuronosyl-
beta-D-glucopyranuronosyloxy]-ll-oxo-
(18betaH)-olean-12-en-30beta-oic 
dicaesium salt
water/DMF solvate
;
_space_group_IT_number 19
_symmetry_cell_setting orthorhombic
_symmetry_space_group_name_Hall 'P 2ac 2ab'
_symmetry_space_group_name_H-M 'P 21 21 21'
_atom_sites_solution_hydrogens geom
_atom_sites_solution_primary direct
_atom_sites_solution_secondary difmap
_audit_creation_method SHELXL-97
_cell_angle_alpha 90.00
_cell_angle_beta 90.00
_cell_angle_gamma 90.00
_cell_formula_units_Z 4
_cell_length_a 10.28540(10)
_cell_length_b 11.48450(10)
_cell_length_c 51.8388(6)
_cell_measurement_reflns_used 23129
_cell_measurement_temperature 130(2)
_cell_measurement_theta_max 75.3926
_cell_measurement_theta_min 2.5555
_cell_volume 6123.34(11)
_computing_cell_refinement
;
CrysAlisPro, Agilent Technologies,
Version 1.171.35.21 (release 20-01-2012 CrysAlis171 .NET)
(compiled Jan 23 2012,18:06:46)
;
_computing_data_collection
;
CrysAlisPro, Agilent Technologies,
Version 1.171.35.21 (release 20-01-2012 CrysAlis171 .NET)
(compiled Jan 23 2012,18:06:46)
;
_computing_data_reduction
;
CrysAlisPro, Agilent Technologies,
Version 1.171.35.21 (release 20-01-2012 CrysAlis171 .NET)
(compiled Jan 23 2012,18:06:46)
;
_computing_molecular_graphics
; 
 Mercury CSD 3.0 - new features for the visualization and investigation 
 of crystal structures, C. F. Macrae, I. J. Bruno, J. A. Chisholm, 
 P. R. Edgington, P. McCabe, E. Pidcock, L. Rodriguez-Monge, R. Taylor, 
 J. van de Streek and P. A. Wood, J. Appl. Cryst., 41, 466-470, 2008.
;
_computing_publication_material 'SHELXL-97 (Sheldrick, 2008)'
_computing_structure_refinement 'SHELXS-97 (Sheldrick, 2008)'
_computing_structure_solution 'SHELXS-97 (Sheldrick, 2008)'
_diffrn_ambient_temperature 130(2)
_diffrn_detector_area_resol_mean 10.5357
_diffrn_measured_fraction_theta_full 0.999
_diffrn_measured_fraction_theta_max 0.999
_diffrn_measurement_device_type 'SuperNova, Single source at offset), Atlas'
_diffrn_measurement_method '\w scans'
_diffrn_radiation_monochromator mirror
_diffrn_radiation_source 'SuperNova (Cu) X-ray Source'
_diffrn_radiation_type CuK\a
_diffrn_radiation_wavelength 1.54184
_diffrn_reflns_av_R_equivalents 0.0382
_diffrn_reflns_av_sigmaI/netI 0.0350
_diffrn_reflns_limit_h_max 10
_diffrn_reflns_limit_h_min -12
_diffrn_reflns_limit_k_max 13
_diffrn_reflns_limit_k_min -13
_diffrn_reflns_limit_l_max 61
_diffrn_reflns_limit_l_min -61
_diffrn_reflns_number 31208
_diffrn_reflns_theta_full 66.59
_diffrn_reflns_theta_max 66.59
_diffrn_reflns_theta_min 3.41
_diffrn_standards_number 0
_exptl_absorpt_coefficient_mu 9.927
_exptl_absorpt_correction_T_max 0.671
_exptl_absorpt_correction_T_min 0.146
_exptl_absorpt_correction_type gaussian
_exptl_absorpt_process_details
;
CrysAlisPro, Agilent Technologies,
Version 1.171.35.21 (release 20-01-2012 CrysAlis171 .NET)
(compiled Jan 23 2012,18:06:46)
Numerical absorption correction based on gaussian integration over
a multifaceted crystal model. 
;
_exptl_crystal_colour colourless
_exptl_crystal_density_diffrn 1.483
_exptl_crystal_density_method 'not measured'
_exptl_crystal_description plates
_exptl_crystal_F_000 2816
_exptl_crystal_size_max 0.25
_exptl_crystal_size_mid 0.10
_exptl_crystal_size_min 0.04
_refine_diff_density_max 1.178
_refine_diff_density_min -1.119
_refine_diff_density_rms 0.105
_refine_ls_abs_structure_details 'Flack H D (1983), Acta Cryst. A39, 876-881'
_refine_ls_abs_structure_Flack 0.005(5)
_refine_ls_extinction_method none
_refine_ls_goodness_of_fit_ref 1.045
_refine_ls_hydrogen_treatment constr
_refine_ls_matrix_type full
_refine_ls_number_parameters 707
_refine_ls_number_reflns 10437
_refine_ls_number_restraints 10
_refine_ls_restrained_S_all 1.046
_refine_ls_R_factor_all 0.0490
_refine_ls_R_factor_gt 0.0481
_refine_ls_shift/su_max 0.003
_refine_ls_shift/su_mean 0.000
_refine_ls_structure_factor_coef Fsqd
_refine_ls_weighting_details 'calc w=1/[\s^2^(Fo^2^)+(0.0773P)^2^+10.8054P] where P=(Fo^2^+2Fc^2^)/3'
_refine_ls_weighting_scheme calc
_refine_ls_wR_factor_gt 0.1329
_refine_ls_wR_factor_ref 0.1340
_reflns_number_gt 10166
_reflns_number_total 10437
_reflns_threshold_expression >2sigma(I)
_cod_data_source_file cg301768h_si_001.cif
_cod_data_source_block Cs2GA-DMF
_cod_original_formula_sum 'C51 H87.80 Cs2 N3 O22.40'
_cod_database_code 4507553

loop_
_symmetry_equiv_pos_as_xyz
'x, y, z'
'-x+1/2, -y, z+1/2'
'x+1/2, -y+1/2, -z'
'-x, y+1/2, -z+1/2'

loop_
_atom_site_label
_atom_site_type_symbol
_atom_site_fract_x
_atom_site_fract_y
_atom_site_fract_z
_atom_site_U_iso_or_equiv
_atom_site_adp_type
_atom_site_occupancy
_atom_site_symmetry_multiplicity
_atom_site_calc_flag
_atom_site_refinement_flags
_atom_site_disorder_assembly
_atom_site_disorder_group
Cs1 Cs 0.41586(4) 0.97760(3) 0.552251(9) 0.04835(12) Uani 1 1 d . . .
Cs2 Cs 0.11302(4) 0.72725(4) 0.557289(9) 0.05259(12) Uani 1 1 d . . .
O2A O 0.4110(4) 0.4677(3) 0.54376(8) 0.0402(9) Uani 1 1 d . . .
O3A O 0.5171(4) 0.5168(3) 0.49188(9) 0.0425(9) Uani 1 1 d . . .
H3OA H 0.4698 0.5645 0.4840 0.051 Uiso 1 1 calc R . .
O4A O 0.7292(4) 0.6795(4) 0.49211(9) 0.0476(10) Uani 1 1 d . . .
H4AO H 0.7831 0.6283 0.4966 0.057 Uiso 1 1 calc R . .
O5A O 0.5716(4) 0.7443(3) 0.55377(8) 0.0382(8) Uani 1 1 d . . .
O7A O 0.6940(4) 0.9364(4) 0.53551(14) 0.0665(16) Uani 1 1 d . . .
O6A O 0.8748(5) 0.8352(4) 0.53372(12) 0.0611(14) Uani 1 1 d . . .
C1A C 0.5137(6) 0.6342(4) 0.55973(12) 0.0371(12) Uani 1 1 d . . .
H1A H 0.5806 0.5810 0.5673 0.045 Uiso 1 1 calc R . .
C2A C 0.4572(6) 0.5800(4) 0.53512(13) 0.0379(13) Uani 1 1 d . . .
H2A H 0.3836 0.6281 0.5284 0.046 Uiso 1 1 calc R . .
C3A C 0.5635(6) 0.5685(5) 0.51489(13) 0.0395(13) Uani 1 1 d . . .
H3A H 0.6310 0.5151 0.5221 0.047 Uiso 1 1 calc R . .
C4A C 0.6288(6) 0.6861(5) 0.51063(13) 0.0401(13) Uani 1 1 d . . .
H4A H 0.5618 0.7427 0.5044 0.048 Uiso 1 1 calc R . .
C5A C 0.6804(5) 0.7285(5) 0.53689(13) 0.0401(13) Uani 1 1 d . . .
H5A H 0.7395 0.6679 0.5443 0.048 Uiso 1 1 calc R . .
C6A C 0.7539(6) 0.8441(5) 0.53494(14) 0.0431(14) Uani 1 1 d . . .
O2B O 0.4205(4) 0.2321(3) 0.53376(8) 0.0392(8) Uani 1 1 d . . .
H2OB H 0.4294 0.2242 0.5178 0.047 Uiso 1 1 calc R . .
O3B O 0.1739(4) 0.1187(3) 0.53810(9) 0.0418(10) Uani 1 1 d . . .
H3OB H 0.1316 0.0755 0.5281 0.050 Uiso 1 1 calc R . .
O4B O -0.0428(4) 0.2566(4) 0.51733(10) 0.0478(10) Uani 1 1 d . . .
H4OB H -0.0947 0.2261 0.5279 0.057 Uiso 1 1 calc R . .
O5B O 0.1928(4) 0.4768(3) 0.53607(9) 0.0408(9) Uani 1 1 d . . .
O6B O -0.0849(6) 0.5413(6) 0.50547(12) 0.0808(18) Uani 1 1 d . . .
O7B O -0.0658(7) 0.5227(6) 0.54789(13) 0.0863(19) Uani 1 1 d . . .
C1B C 0.3112(6) 0.4172(4) 0.52985(12) 0.0355(12) Uani 1 1 d . . .
H1B H 0.3291 0.4212 0.5109 0.043 Uiso 1 1 calc R . .
C2B C 0.3027(5) 0.2901(4) 0.53893(12) 0.0347(12) Uani 1 1 d . . .
H2B H 0.2899 0.2907 0.5581 0.042 Uiso 1 1 calc R . .
C3B C 0.1865(5) 0.2303(5) 0.52702(11) 0.0345(11) Uani 1 1 d . . .
H3B H 0.2023 0.2212 0.5081 0.041 Uiso 1 1 calc R . .
C4B C 0.0655(6) 0.3027(5) 0.53085(12) 0.0370(12) Uani 1 1 d . . .
H4B H 0.0443 0.3044 0.5497 0.044 Uiso 1 1 calc R . .
C5B C 0.0857(6) 0.4270(5) 0.52163(13) 0.0401(13) Uani 1 1 d . . .
H5B H 0.1089 0.4258 0.5029 0.048 Uiso 1 1 calc R . .
C6B C -0.0345(7) 0.5023(6) 0.52535(15) 0.0518(16) Uani 1 1 d . . .
C1 C 0.5345(7) 0.8042(5) 0.63816(13) 0.0460(15) Uani 1 1 d . . .
H11 H 0.5392 0.8878 0.6427 0.055 Uiso 1 1 calc R . .
H12 H 0.6246 0.7740 0.6375 0.055 Uiso 1 1 calc R . .
C2 C 0.4740(7) 0.7928(5) 0.61129(13) 0.0465(15) Uani 1 1 d . . .
H21 H 0.3840 0.8280 0.6130 0.056 Uiso 1 1 d R . .
H22 H 0.5242 0.8391 0.5998 0.056 Uiso 1 1 d R . .
C3 C 0.4655(6) 0.6658(5) 0.60380(13) 0.0419(14) Uani 1 1 d . . .
H13 H 0.5560 0.6339 0.6038 0.050 Uiso 1 1 calc R . .
O3 O 0.4152(4) 0.6547(3) 0.57779(8) 0.0417(9) Uani 1 1 d . . .
C4 C 0.3842(7) 0.5905(5) 0.62261(14) 0.0483(15) Uani 1 1 d . . .
C5 C 0.4402(7) 0.6096(5) 0.64997(14) 0.0469(15) Uani 1 1 d . . .
H51 H 0.5302 0.5770 0.6491 0.056 Uiso 1 1 calc R . .
C6 C 0.3716(8) 0.5370(6) 0.67110(14) 0.0548(17) Uani 1 1 d . . .
H61 H 0.2898 0.5757 0.6763 0.066 Uiso 1 1 calc R . .
H62 H 0.3500 0.4588 0.6643 0.066 Uiso 1 1 calc R . .
C7 C 0.4617(7) 0.5256(6) 0.69428(14) 0.0524(17) Uani 1 1 d . . .
H71 H 0.5395 0.4807 0.6890 0.063 Uiso 1 1 calc R . .
H72 H 0.4164 0.4804 0.7079 0.063 Uiso 1 1 calc R . .
C8 C 0.5070(8) 0.6448(5) 0.70605(14) 0.0517(17) Uani 1 1 d . . .
C9 C 0.5441(7) 0.7307(5) 0.68402(13) 0.0479(15) Uani 1 1 d . . .
H91 H 0.6283 0.6989 0.6774 0.057 Uiso 1 1 calc R . .
C10 C 0.4593(7) 0.7390(5) 0.65963(14) 0.0497(16) Uani 1 1 d . . .
C11 C 0.5831(8) 0.8468(5) 0.69621(13) 0.0511(16) Uani 1 1 d . . .
O11 O 0.5681(7) 0.9417(4) 0.68572(11) 0.0715(17) Uani 1 1 d . . .
C12 C 0.6491(8) 0.8409(6) 0.72126(14) 0.0535(18) Uani 1 1 d . . .
H121 H 0.6806 0.9119 0.7283 0.064 Uiso 1 1 calc R . .
C13 C 0.6686(8) 0.7448(5) 0.73500(13) 0.0521(17) Uani 1 1 d . . .
C14 C 0.6280(8) 0.6261(5) 0.72386(13) 0.0500(17) Uani 1 1 d . . .
C15 C 0.6019(9) 0.5355(5) 0.74529(13) 0.0549(17) Uani 1 1 d . . .
H151 H 0.5122 0.5467 0.7518 0.066 Uiso 1 1 calc R . .
H152 H 0.6068 0.4567 0.7376 0.066 Uiso 1 1 calc R . .
C16 C 0.6943(10) 0.5413(6) 0.76783(14) 0.064(2) Uani 1 1 d . . .
H161 H 0.7827 0.5206 0.7619 0.077 Uiso 1 1 calc R . .
H162 H 0.6677 0.4831 0.7809 0.077 Uiso 1 1 calc R . .
C17 C 0.6982(10) 0.6633(6) 0.78058(14) 0.061(2) Uani 1 1 d . . .
C18 C 0.7444(8) 0.7531(6) 0.76021(13) 0.0564(18) Uani 1 1 d . . .
H181 H 0.7259 0.8319 0.7675 0.068 Uiso 1 1 calc R . .
C19 C 0.8909(9) 0.7492(7) 0.75468(15) 0.064(2) Uani 1 1 d . . .
H191 H 0.9135 0.8150 0.7432 0.077 Uiso 1 1 calc R . .
H192 H 0.9110 0.6762 0.7453 0.077 Uiso 1 1 calc R . .
C20 C 0.9763(10) 0.7555(8) 0.77891(17) 0.070(2) Uani 1 1 d . . .
C21 C 0.9348(12) 0.6567(8) 0.79695(17) 0.074(3) Uani 1 1 d . . .
H211 H 0.9529 0.5810 0.7886 0.089 Uiso 1 1 calc R . .
H212 H 0.9866 0.6606 0.8130 0.089 Uiso 1 1 calc R . .
C22 C 0.7935(12) 0.6639(8) 0.80347(16) 0.076(3) Uani 1 1 d . . .
H221 H 0.7789 0.7361 0.8135 0.092 Uiso 1 1 calc R . .
H222 H 0.7717 0.5975 0.8149 0.092 Uiso 1 1 calc R . .
C23 C 0.2369(8) 0.6165(7) 0.61973(18) 0.063(2) Uani 1 1 d . . .
H231 H 0.2053 0.5616 0.6057 0.095 Uiso 1 1 d R . .
H232 H 0.2274 0.6953 0.6132 0.095 Uiso 1 1 d R . .
H233 H 0.1935 0.6020 0.6352 0.095 Uiso 1 1 d R . .
C24 C 0.4050(9) 0.4626(6) 0.61453(15) 0.0598(19) Uani 1 1 d . . .
H241 H 0.3920 0.4551 0.5959 0.090 Uiso 1 1 calc R . .
H242 H 0.3425 0.4129 0.6236 0.090 Uiso 1 1 calc R . .
H243 H 0.4936 0.4386 0.6190 0.090 Uiso 1 1 calc R . .
C25 C 0.3296(8) 0.8045(6) 0.66448(17) 0.0608(19) Uani 1 1 d . . .
H251 H 0.3468 0.8753 0.6745 0.091 Uiso 1 1 calc R . .
H252 H 0.2701 0.7541 0.6741 0.091 Uiso 1 1 calc R . .
H253 H 0.2901 0.8254 0.6479 0.091 Uiso 1 1 calc R . .
C26 C 0.3903(9) 0.6933(6) 0.72156(15) 0.062(2) Uani 1 1 d . . .
H261 H 0.3105 0.6843 0.7114 0.093 Uiso 1 1 calc R . .
H262 H 0.4047 0.7759 0.7253 0.093 Uiso 1 1 calc R . .
H263 H 0.3819 0.6502 0.7378 0.093 Uiso 1 1 calc R . .
C27 C 0.7469(8) 0.5793(6) 0.70837(14) 0.0564(18) Uani 1 1 d . . .
H271 H 0.8129 0.5503 0.7204 0.085 Uiso 1 1 calc R . .
H272 H 0.7838 0.6424 0.6979 0.085 Uiso 1 1 calc R . .
H273 H 0.7187 0.5158 0.6970 0.085 Uiso 1 1 calc R . .
C28 C 0.5600(10) 0.6967(6) 0.78960(16) 0.069(3) Uani 1 1 d . . .
H281 H 0.5272 0.6371 0.8015 0.103 Uiso 1 1 calc R . .
H282 H 0.5022 0.7021 0.7746 0.103 Uiso 1 1 calc R . .
H283 H 0.5628 0.7721 0.7985 0.103 Uiso 1 1 calc R . .
C29 C 1.1230(10) 0.7424(10) 0.7714(2) 0.086(3) Uani 1 1 d . . .
H291 H 1.1373 0.6656 0.7637 0.129 Uiso 1 1 calc R . .
H292 H 1.1769 0.7503 0.7869 0.129 Uiso 1 1 calc R . .
H293 H 1.1466 0.8031 0.7590 0.129 Uiso 1 1 calc R . .
C30 C 0.9649(10) 0.8737(8) 0.79238(18) 0.071(2) Uani 1 1 d . . .
O30 O 0.9333(7) 0.9613(5) 0.77871(14) 0.0827(18) Uani 1 1 d . . .
H30 H 0.9300 1.0210 0.7881 0.099 Uiso 0.579(12) 1 calc PR . .
O31 O 0.9920(10) 0.8797(6) 0.81561(14) 0.103(3) Uani 1 1 d . . .
H31 H 0.9819 0.9485 0.8208 0.124 Uiso 0.421(12) 1 calc PR . .
O3W O 0.8207(5) 1.1292(4) 0.55031(12) 0.0619(14) Uani 1 1 d . . .
H1W3 H 0.7624 1.1749 0.5556 0.074 Uiso 1 1 d R . .
H2W3 H 0.7886 1.0668 0.5447 0.074 Uiso 1 1 d R . .
O4W O 0.6302(9) 1.2894(8) 0.56619(18) 0.134(4) Uani 1 1 d . . .
O1D2 O 0.1651(7) 0.9381(5) 0.59167(12) 0.0741(16) Uani 1 1 d . . .
C1D2 C 0.0940(11) 1.0277(8) 0.59158(17) 0.073(2) Uani 1 1 d . . .
H1D2 H 0.0183 1.0290 0.5811 0.088 Uiso 1 1 calc R . .
N1D2 N 0.1235(12) 1.1222(6) 0.60615(15) 0.092(3) Uani 1 1 d . . .
C2D2 C 0.244(2) 1.1283(11) 0.6213(2) 0.149(8) Uani 1 1 d . . .
H2D2 H 0.2808 1.0499 0.6233 0.223 Uiso 1 1 calc R . .
H3D2 H 0.2255 1.1607 0.6384 0.223 Uiso 1 1 calc R . .
H4D2 H 0.3073 1.1782 0.6124 0.223 Uiso 1 1 calc R . .
C3D2 C 0.0478(19) 1.2278(10) 0.6049(2) 0.135(7) Uani 1 1 d . . .
H5D2 H 0.0907 1.2834 0.5933 0.202 Uiso 1 1 calc R . .
H6D2 H 0.0404 1.2616 0.6221 0.202 Uiso 1 1 calc R . .
H7D2 H -0.0392 1.2099 0.5982 0.202 Uiso 1 1 calc R . .
O1D1 O 0.5430(16) 1.1040(14) 0.6002(3) 0.202(4) Uiso 1 1 d D . .
C1D1 C 0.6478(19) 1.0814(19) 0.6105(3) 0.202(4) Uiso 1 1 d D . .
H1D1 H 0.7044 1.0266 0.6026 0.243 Uiso 1 1 calc R . .
N1D1 N 0.6846(16) 1.1334(16) 0.6331(3) 0.202(4) Uiso 1 1 d D . .
C2D1 C 0.6013(19) 1.2139(17) 0.6462(4) 0.202(4) Uiso 1 1 d D . .
H2D1 H 0.6378 1.2318 0.6632 0.304 Uiso 1 1 calc R . .
H3D1 H 0.5149 1.1792 0.6483 0.304 Uiso 1 1 calc R . .
H4D1 H 0.5942 1.2857 0.6361 0.304 Uiso 1 1 calc R . .
C3D1 C 0.7965(18) 1.0922(19) 0.6473(4) 0.202(4) Uiso 1 1 d D . .
H5D1 H 0.8043 1.1358 0.6635 0.304 Uiso 1 1 calc R . .
H6D1 H 0.8752 1.1037 0.6369 0.304 Uiso 1 1 calc R . .
H7D1 H 0.7860 1.0092 0.6511 0.304 Uiso 1 1 calc R . .
N1D3 N 1.0145(10) 1.2649(9) 0.8338(3) 0.117(4) Uani 1 1 d . . .
C2D3 C 0.9944(15) 1.3737(11) 0.8193(4) 0.148(8) Uani 1 1 d . A .
H2D3 H 1.0667 1.4271 0.8226 0.222 Uiso 1 1 calc R . .
H3D3 H 0.9127 1.4100 0.8248 0.222 Uiso 1 1 calc R . .
H4D3 H 0.9902 1.3565 0.8008 0.222 Uiso 1 1 calc R . .
C3D3 C 1.0662(13) 1.2769(18) 0.8595(4) 0.181(10) Uani 1 1 d . A .
H5D3 H 1.0849 1.1996 0.8666 0.272 Uiso 1 1 calc R . .
H6D3 H 1.0023 1.3164 0.8705 0.272 Uiso 1 1 calc R . .
H7D3 H 1.1464 1.3228 0.8589 0.272 Uiso 1 1 calc R . .
O1D3 O 0.9334(11) 1.1593(9) 0.7999(2) 0.074(3) Uani 0.579(12) 1 d PD A 1
C1D3 C 0.9835(11) 1.1639(9) 0.8217(3) 0.093(4) Uani 0.579(12) 1 d PD A 1
H1D3 H 1.0011 1.0927 0.8303 0.111 Uiso 0.579(12) 1 calc PR A 1
O5W O 0.8019(15) 1.4409(14) 0.5888(2) 0.104(5) Uani 0.579(12) 1 d P A 1
O1D4 O 1.012(2) 1.0810(18) 0.8367(4) 0.123(8) Uani 0.421(12) 1 d PD A 2
C1D4 C 0.9835(11) 1.1639(9) 0.8217(3) 0.093(4) Uani 0.421(12) 1 d PD A 2
H1D4 H 0.9472 1.1567 0.8049 0.111 Uiso 0.421(12) 1 calc PR A 2
O5W' O 0.844(3) 1.616(2) 0.5910(5) 0.133(9) Uiso 0.421(12) 1 d P . 2
O6W' O 0.796(2) 1.475(3) 0.6356(5) 0.139(10) Uani 0.421(12) 1 d P A 2

loop_
_atom_site_aniso_label
_atom_site_aniso_U_11
_atom_site_aniso_U_22
_atom_site_aniso_U_33
_atom_site_aniso_U_23
_atom_site_aniso_U_13
_atom_site_aniso_U_12
Cs1 0.03593(19) 0.02707(16) 0.0820(3) 0.00638(17) 0.00002(18) 0.00443(15)
Cs2 0.0432(2) 0.03934(19) 0.0752(3) -0.00629(18) -0.00470(19) 0.00137(17)
O2A 0.033(2) 0.0175(16) 0.070(2) 0.0038(16) -0.0068(19) -0.0097(17)
O3A 0.035(2) 0.0244(18) 0.068(2) -0.0031(18) -0.0017(19) 0.0085(18)
O4A 0.036(2) 0.033(2) 0.074(3) 0.003(2) 0.011(2) 0.0049(19)
O5A 0.0239(17) 0.0192(16) 0.072(2) -0.0055(16) 0.0044(19) -0.0041(14)
O7A 0.024(2) 0.025(2) 0.151(5) 0.000(3) 0.005(3) -0.0052(18)
O6A 0.031(2) 0.029(2) 0.123(4) 0.009(2) 0.006(3) -0.0042(19)
C1A 0.029(3) 0.018(2) 0.065(4) -0.002(2) 0.003(3) -0.002(2)
C2A 0.034(3) 0.014(2) 0.065(4) -0.001(2) -0.004(3) -0.006(2)
C3A 0.031(3) 0.019(2) 0.068(4) -0.003(2) -0.007(3) 0.003(2)
C4A 0.029(3) 0.025(3) 0.066(3) 0.000(2) 0.001(3) 0.003(2)
C5A 0.022(2) 0.022(2) 0.076(4) -0.002(3) -0.002(3) -0.004(2)
C6A 0.028(3) 0.026(3) 0.075(4) 0.004(3) 0.001(3) 0.002(2)
O2B 0.0215(17) 0.0236(17) 0.072(2) 0.0007(17) -0.0028(18) -0.0009(17)
O3B 0.032(2) 0.0217(18) 0.072(3) 0.0050(18) -0.011(2) -0.0039(17)
O4B 0.035(2) 0.032(2) 0.077(3) 0.0015(19) -0.004(2) -0.0060(18)
O5B 0.029(2) 0.0201(16) 0.073(3) -0.0090(18) -0.0042(18) 0.0025(17)
O6B 0.056(3) 0.095(5) 0.092(4) 0.011(3) 0.001(3) 0.037(4)
O7B 0.073(4) 0.082(4) 0.104(5) -0.002(4) 0.020(3) 0.041(4)
C1B 0.032(3) 0.019(2) 0.056(3) 0.000(2) -0.004(3) -0.007(2)
C2B 0.028(3) 0.017(2) 0.058(3) -0.001(2) -0.002(2) -0.001(2)
C3B 0.023(2) 0.024(2) 0.057(3) 0.002(2) 0.001(2) -0.004(2)
C4B 0.027(3) 0.027(3) 0.057(3) -0.002(2) 0.002(2) -0.001(2)
C5B 0.029(3) 0.025(2) 0.067(3) 0.003(2) -0.005(3) -0.001(2)
C6B 0.039(3) 0.036(3) 0.081(5) -0.004(3) 0.004(3) 0.004(3)
C1 0.049(4) 0.026(3) 0.064(4) 0.004(2) 0.010(3) -0.006(3)
C2 0.052(4) 0.021(3) 0.066(4) 0.003(3) 0.006(3) -0.004(3)
C3 0.033(3) 0.027(3) 0.066(4) -0.002(3) 0.006(3) 0.001(2)
O3 0.033(2) 0.0264(18) 0.066(2) -0.0001(17) 0.005(2) -0.0013(18)
C4 0.039(3) 0.029(3) 0.077(4) -0.001(3) 0.008(3) -0.006(3)
C5 0.045(4) 0.021(3) 0.075(4) 0.002(3) 0.019(3) -0.003(3)
C6 0.057(4) 0.034(3) 0.074(4) -0.002(3) 0.024(4) -0.012(3)
C7 0.059(4) 0.024(3) 0.074(4) 0.004(3) 0.025(3) -0.005(3)
C8 0.060(4) 0.026(3) 0.069(4) 0.002(3) 0.022(4) 0.000(3)
C9 0.058(4) 0.021(2) 0.064(4) 0.000(3) 0.017(3) 0.001(3)
C10 0.054(4) 0.025(3) 0.069(4) 0.003(3) 0.020(3) 0.006(3)
C11 0.061(4) 0.022(3) 0.070(4) -0.001(3) 0.016(4) 0.003(3)
O11 0.107(5) 0.028(2) 0.080(3) 0.002(2) 0.009(3) -0.001(3)
C12 0.062(5) 0.029(3) 0.069(4) -0.003(3) 0.018(4) -0.002(3)
C13 0.065(4) 0.030(3) 0.061(4) -0.001(3) 0.026(3) 0.000(3)
C14 0.060(4) 0.029(3) 0.061(4) 0.000(3) 0.026(3) 0.002(3)
C15 0.075(5) 0.028(3) 0.061(4) 0.004(3) 0.018(4) -0.003(3)
C16 0.102(7) 0.034(3) 0.056(4) 0.005(3) 0.025(4) -0.001(4)
C17 0.095(6) 0.033(3) 0.056(4) 0.000(3) 0.023(4) -0.005(4)
C18 0.079(5) 0.034(3) 0.057(4) 0.004(3) 0.018(4) -0.006(3)
C19 0.071(5) 0.052(4) 0.070(4) 0.005(3) 0.018(4) -0.003(4)
C20 0.081(6) 0.057(5) 0.072(5) 0.005(4) 0.014(4) -0.003(4)
C21 0.103(8) 0.055(4) 0.066(4) 0.002(4) -0.005(5) -0.006(5)
C22 0.116(8) 0.055(5) 0.058(4) 0.010(3) 0.022(5) -0.016(5)
C23 0.050(4) 0.053(4) 0.087(5) 0.006(4) 0.015(4) -0.003(4)
C24 0.074(5) 0.029(3) 0.075(4) 0.000(3) 0.009(4) -0.013(4)
C25 0.061(5) 0.042(4) 0.079(5) 0.000(3) 0.017(4) 0.008(3)
C26 0.069(5) 0.042(4) 0.075(4) 0.001(3) 0.028(4) 0.003(4)
C27 0.065(5) 0.043(4) 0.061(4) 0.001(3) 0.018(4) 0.011(4)
C28 0.097(7) 0.033(3) 0.076(5) -0.004(3) 0.043(5) -0.013(4)
C29 0.079(6) 0.085(7) 0.094(6) -0.002(5) 0.005(5) 0.007(6)
C30 0.072(6) 0.062(5) 0.078(5) 0.004(4) 0.010(5) -0.017(4)
O30 0.075(4) 0.055(3) 0.118(5) 0.003(3) -0.005(4) -0.007(3)
O31 0.153(8) 0.072(4) 0.084(5) -0.002(3) 0.021(5) -0.011(5)
O3W 0.039(2) 0.043(2) 0.104(4) -0.014(3) 0.008(3) -0.003(2)
O4W 0.111(6) 0.136(7) 0.157(7) -0.081(6) -0.082(6) 0.081(6)
O1D2 0.087(4) 0.044(3) 0.092(4) -0.012(3) 0.002(3) 0.012(3)
C1D2 0.083(6) 0.059(5) 0.078(5) -0.003(4) 0.017(5) 0.006(5)
N1D2 0.158(10) 0.046(4) 0.073(4) -0.003(3) 0.018(5) 0.026(5)
C2D2 0.27(2) 0.077(7) 0.094(8) -0.013(6) -0.086(12) 0.017(11)
C3D2 0.230(19) 0.065(6) 0.109(8) 0.005(6) 0.057(10) 0.066(9)
N1D3 0.072(6) 0.068(5) 0.212(13) -0.005(7) 0.051(7) -0.001(5)
C2D3 0.098(10) 0.077(8) 0.27(2) 0.034(10) 0.073(13) 0.008(7)
C3D3 0.064(7) 0.27(2) 0.214(17) -0.153(18) 0.035(9) -0.064(11)
O1D3 0.064(7) 0.054(6) 0.104(8) 0.006(5) 0.023(6) -0.001(5)
C1D3 0.072(7) 0.068(6) 0.138(10) 0.011(7) 0.047(8) 0.012(5)
O5W 0.099(10) 0.136(12) 0.076(7) 0.007(7) -0.002(7) -0.062(9)
O1D4 0.111(17) 0.15(2) 0.107(14) 0.024(14) 0.041(13) -0.021(15)
C1D4 0.072(7) 0.068(6) 0.138(10) 0.011(7) 0.047(8) 0.012(5)
O6W' 0.073(12) 0.16(2) 0.18(2) -0.032(19) 0.021(14) -0.016(15)

loop_
_atom_type_symbol
_atom_type_description
_atom_type_scat_dispersion_real
_atom_type_scat_dispersion_imag
_atom_type_scat_source
C C 0.0181 0.0091 'International Tables Vol C Tables 4.2.6.8 and 6.1.1.4'
H H 0.0000 0.0000 'International Tables Vol C Tables 4.2.6.8 and 6.1.1.4'
O O 0.0492 0.0322 'International Tables Vol C Tables 4.2.6.8 and 6.1.1.4'
Cs Cs -0.7457 7.9052 'International Tables Vol C Tables 4.2.6.8 and 6.1.1.4'
N N 0.0311 0.0180 'International Tables Vol C Tables 4.2.6.8 and 6.1.1.4'

loop_
_geom_angle_atom_site_label_1
_geom_angle_atom_site_label_2
_geom_angle_atom_site_label_3
_geom_angle
_geom_angle_site_symmetry_1
_geom_angle_site_symmetry_3
O6B Cs1 O7A 72.86(19) 3_566 .
O6B Cs1 O3B 78.28(17) 3_566 1_565
O7A Cs1 O3B 141.53(15) . 1_565
O6B Cs1 O2B 76.00(16) 3_566 1_565
O7A Cs1 O2B 92.56(12) . 1_565
O3B Cs1 O2B 55.56(10) 1_565 1_565
O6B Cs1 O5A 87.97(16) 3_566 .
O7A Cs1 O5A 52.29(11) . .
O3B Cs1 O5A 151.39(10) 1_565 .
O2B Cs1 O5A 144.61(10) 1_565 .
O6B Cs1 O1D1 145.0(3) 3_566 .
O7A Cs1 O1D1 84.6(3) . .
O3B Cs1 O1D1 106.4(3) 1_565 .
O2B Cs1 O1D1 78.6(3) 1_565 .
O5A Cs1 O1D1 99.3(3) . .
O6B Cs1 O1D2 126.98(17) 3_566 .
O7A Cs1 O1D2 152.74(17) . .
O3B Cs1 O1D2 65.69(14) 1_565 .
O2B Cs1 O1D2 109.47(12) 1_565 .
O5A Cs1 O1D2 105.40(12) . .
O1D1 Cs1 O1D2 84.2(3) . .
O6B Cs1 O4A 46.01(13) 3_566 3_466
O7A Cs1 O4A 104.46(14) . 3_466
O3B Cs1 O4A 70.67(11) 1_565 3_466
O2B Cs1 O4A 107.09(11) 1_565 3_466
O5A Cs1 O4A 81.68(10) . 3_466
O1D1 Cs1 O4A 168.8(3) . 3_466
O1D2 Cs1 O4A 84.70(14) . 3_466
O6B Cs1 C2 140.27(17) 3_566 .
O7A Cs1 C2 89.71(17) . .
O3B Cs1 C2 128.44(14) 1_565 .
O2B Cs1 C2 141.70(12) 1_565 .
O5A Cs1 C2 54.23(13) . .
O1D1 Cs1 C2 63.5(3) . .
O1D2 Cs1 C2 63.07(16) . .
O4A Cs1 C2 109.29(12) 3_466 .
O6B Cs1 C2B 83.52(17) 3_566 1_565
O7A Cs1 C2B 112.43(13) . 1_565
O3B Cs1 C2B 38.21(11) 1_565 1_565
O2B Cs1 C2B 19.88(11) 1_565 1_565
O5A Cs1 C2B 164.38(11) . 1_565
O1D1 Cs1 C2B 80.6(3) . 1_565
O1D2 Cs1 C2B 90.17(13) . 1_565
O4A Cs1 C2B 101.41(11) 3_466 1_565
C2 Cs1 C2B 136.10(13) . 1_565
O6B Cs1 C6A 75.22(18) 3_566 .
O7A Cs1 C6A 14.32(12) . .
O3B Cs1 C6A 151.32(14) 1_565 .
O2B Cs1 C6A 106.73(12) 1_565 .
O5A Cs1 C6A 38.01(11) . .
O1D1 Cs1 C6A 89.6(3) . .
O1D2 Cs1 C6A 141.19(14) . .
O4A Cs1 C6A 97.77(13) 3_466 .
C2 Cs1 C6A 79.89(15) . .
C2B Cs1 C6A 126.61(12) 1_565 .
O6B Cs1 Cs2 90.60(11) 3_566 .
O7A Cs1 Cs2 127.23(9) . .
O3B Cs1 Cs2 77.10(7) 1_565 .
O2B Cs1 Cs2 132.35(7) 1_565 .
O5A Cs1 Cs2 78.09(7) . .
O1D1 Cs1 Cs2 124.4(3) . .
O1D2 Cs1 Cs2 45.59(10) . .
O4A Cs1 Cs2 44.64(8) 3_466 .
C2 Cs1 Cs2 71.67(11) . .
C2B Cs1 Cs2 114.96(8) 1_565 .
C6A Cs1 Cs2 113.66(9) . .
O6B Cs1 H22 138.4 3_566 .
O7A Cs1 H22 79.1 . .
O3B Cs1 H22 138.2 1_565 .
O2B Cs1 H22 136.1 1_565 .
O5A Cs1 H22 50.5 . .
O1D1 Cs1 H22 57.9 . .
O1D2 Cs1 H22 73.9 . .
O4A Cs1 H22 116.7 3_466 .
C2 Cs1 H22 11.8 . .
C2B Cs1 H22 136.3 1_565 .
C6A Cs1 H22 70.5 . .
Cs2 Cs1 H22 82.5 . .
O6A Cs2 O4A 80.31(14) 1_455 3_466
O6A Cs2 O7B 76.05(15) 1_455 .
O4A Cs2 O7B 112.29(15) 3_466 .
O6A Cs2 O1D2 93.05(16) 1_455 .
O4A Cs2 O1D2 98.29(16) 3_466 .
O7B Cs2 O1D2 144.78(18) . .
O6A Cs2 O5B 116.23(13) 1_455 .
O4A Cs2 O5B 85.72(12) 3_466 .
O7B Cs2 O5B 53.12(13) . .
O1D2 Cs2 O5B 150.67(15) . .
O6A Cs2 O3 167.58(11) 1_455 .
O4A Cs2 O3 89.44(11) 3_466 .
O7B Cs2 O3 114.68(13) . .
O1D2 Cs2 O3 81.43(15) . .
O5B Cs2 O3 69.52(10) . .
O6A Cs2 C6B 75.71(15) 1_455 .
O4A Cs2 C6B 91.87(16) 3_466 .
O7B Cs2 C6B 20.92(17) . .
O1D2 Cs2 C6B 163.42(18) . .
O5B Cs2 C6B 42.79(14) . .
O3 Cs2 C6B 111.89(13) . .
O6A Cs2 O5W' 73.2(5) 1_455 1_445
O4A Cs2 O5W' 149.6(4) 3_466 1_445
O7B Cs2 O5W' 47.1(4) . 1_445
O1D2 Cs2 O5W' 97.8(4) . 1_445
O5B Cs2 O5W' 92.7(4) . 1_445
O3 Cs2 O5W' 118.5(4) . 1_445
C6B Cs2 O5W' 67.6(4) . 1_445
O6A Cs2 C4A 62.17(15) 1_455 3_466
O4A Cs2 C4A 21.81(13) 3_466 3_466
O7B Cs2 C4A 94.76(16) . 3_466
O1D2 Cs2 C4A 109.75(15) . 3_466
O5B Cs2 C4A 84.37(12) . 3_466
O3 Cs2 C4A 109.13(12) . 3_466
C6B Cs2 C4A 76.08(16) . 3_466
O5W' Cs2 C4A 127.8(4) 1_445 3_466
O6A Cs2 C23 141.02(17) 1_455 .
O4A Cs2 C23 136.57(15) 3_466 .
O7B Cs2 C23 94.78(19) . .
O1D2 Cs2 C23 72.66(18) . .
O5B Cs2 C23 84.44(16) . .
O3 Cs2 C23 47.62(14) . .
C6B Cs2 C23 108.43(18) . .
O5W' Cs2 C23 73.2(5) 1_445 .
C4A Cs2 C23 156.66(16) 3_466 .
O6A Cs2 C1D2 77.22(19) 1_455 .
O4A Cs2 C1D2 95.33(16) 3_466 .
O7B Cs2 C1D2 137.14(19) . .
O1D2 Cs2 C1D2 15.8(2) . .
O5B Cs2 C1D2 166.43(18) . .
O3 Cs2 C1D2 96.94(18) . .
C6B Cs2 C1D2 150.3(2) . .
O5W' Cs2 C1D2 93.1(4) 1_445 .
C4A Cs2 C1D2 101.58(16) 3_466 .
C23 Cs2 C1D2 85.6(2) . .
O6A Cs2 Cs1 107.08(9) 1_455 .
O4A Cs2 Cs1 54.41(9) 3_466 .
O7B Cs2 Cs1 164.24(12) . .
O1D2 Cs2 Cs1 50.98(14) . .
O5B Cs2 Cs1 113.63(8) . .
O3 Cs2 Cs1 60.86(7) . .
C6B Cs2 Cs1 143.73(13) . .
O5W' Cs2 Cs1 148.6(4) 1_445 .
C4A Cs2 Cs1 74.01(9) 3_466 .
C23 Cs2 Cs1 91.94(13) . .
C1D2 Cs2 Cs1 57.58(15) . .
O6A Cs2 H231 141.6 1_455 .
O4A Cs2 H231 137.5 3_466 .
O7B Cs2 H231 81.3 . .
O1D2 Cs2 H231 87.9 . .
O5B Cs2 H231 70.6 . .
O3 Cs2 H231 49.8 . .
C6B Cs2 H231 93.5 . .
O5W' Cs2 H231 68.7 1_445 .
C4A Cs2 H231 151.4 3_466 .
C23 Cs2 H231 15.3 . .
C1D2 Cs2 H231 100.3 . .
Cs1 Cs2 H231 103.1 . .
O6A Cs2 H232 136.6 1_455 .
O4A Cs2 H232 132.3 3_466 .
O7B Cs2 H232 106.6 . .
O1D2 Cs2 H232 59.3 . .
O5B Cs2 H232 96.7 . .
O3 Cs2 H232 48.7 . .
C6B Cs2 H232 121.5 . .
O5W' Cs2 H232 78.1 1_445 .
C4A Cs2 H232 154.1 3_466 .
C23 Cs2 H232 13.4 . .
C1D2 Cs2 H232 72.6 . .
Cs1 Cs2 H232 82.0 . .
H231 Cs2 H232 28.7 . .
C1B O2A C2A 117.2(4) . .
C3A O3A H3OA 109.5 . .
C4A O4A Cs2 105.5(4) . 3_566
C4A O4A Cs1 151.2(3) . 3_566
Cs2 O4A Cs1 80.95(11) 3_566 3_566
C4A O4A H4AO 109.5 . .
Cs2 O4A H4AO 137.9 3_566 .
Cs1 O4A H4AO 57.1 3_566 .
C1A O5A C5A 110.2(4) . .
C1A O5A Cs1 123.4(3) . .
C5A O5A Cs1 119.6(3) . .
C6A O7A Cs1 128.1(4) . .
C6A O6A Cs2 145.5(5) . 1_655
O3 C1A O5A 107.3(4) . .
O3 C1A C2A 110.5(5) . .
O5A C1A C2A 109.7(5) . .
O3 C1A H1A 109.8 . .
O5A C1A H1A 109.8 . .
C2A C1A H1A 109.8 . .
O2A C2A C3A 111.9(4) . .
O2A C2A C1A 103.2(5) . .
C3A C2A C1A 109.7(5) . .
O2A C2A H2A 110.6 . .
C3A C2A H2A 110.6 . .
C1A C2A H2A 110.6 . .
O3A C3A C2A 112.1(5) . .
O3A C3A C4A 113.5(5) . .
C2A C3A C4A 109.9(5) . .
O3A C3A H3A 107.0 . .
C2A C3A H3A 107.0 . .
C4A C3A H3A 107.0 . .
O4A C4A C3A 111.9(5) . .
O4A C4A C5A 111.5(5) . .
C3A C4A C5A 107.7(5) . .
O4A C4A Cs2 52.7(3) . 3_566
C3A C4A Cs2 111.1(4) . 3_566
C5A C4A Cs2 141.2(4) . 3_566
O4A C4A H4A 108.6 . .
C3A C4A H4A 108.6 . .
C5A C4A H4A 108.6 . .
Cs2 C4A H4A 58.8 3_566 .
O5A C5A C6A 108.5(5) . .
O5A C5A C4A 108.1(4) . .
C6A C5A C4A 112.7(5) . .
O5A C5A H5A 109.2 . .
C6A C5A H5A 109.2 . .
C4A C5A H5A 109.2 . .
O7A C6A O6A 124.9(6) . .
O7A C6A C5A 120.0(5) . .
O6A C6A C5A 115.1(5) . .
O6A C6A Cs1 158.4(5) . .
C5A C6A Cs1 83.4(3) . .
C2B O2B Cs1 112.1(3) . 1_545
C2B O2B H2OB 109.5 . .
Cs1 O2B H2OB 101.9 1_545 .
C3B O3B Cs1 120.3(3) . 1_545
C3B O3B H3OB 109.5 . .
Cs1 O3B H3OB 104.9 1_545 .
C4B O4B H4OB 109.5 . .
C1B O5B C5B 109.9(4) . .
C1B O5B Cs2 136.7(3) . .
C5B O5B Cs2 109.8(3) . .
C6B O6B Cs1 143.5(5) . 3_466
C6B O7B Cs2 98.1(5) . .
O2A C1B O5B 108.3(4) . .
O2A C1B C2B 106.3(5) . .
O5B C1B C2B 109.7(5) . .
O2A C1B H1B 110.8 . .
O5B C1B H1B 110.8 . .
C2B C1B H1B 110.8 . .
O2B C2B C3B 112.8(4) . .
O2B C2B C1B 110.0(5) . .
C3B C2B C1B 110.6(5) . .
O2B C2B Cs1 48.0(2) . 1_545
C3B C2B Cs1 83.6(3) . 1_545
C1B C2B Cs1 158.0(4) . 1_545
O2B C2B H2B 107.7 . .
C3B C2B H2B 107.7 . .
C1B C2B H2B 107.7 . .
Cs1 C2B H2B 82.4 1_545 .
O3B C3B C2B 108.7(5) . .
O3B C3B C4B 111.8(5) . .
C2B C3B C4B 110.3(5) . .
O3B C3B H3B 108.7 . .
C2B C3B H3B 108.7 . .
C4B C3B H3B 108.7 . .
O4B C4B C3B 112.1(5) . .
O4B C4B C5B 107.6(5) . .
C3B C4B C5B 111.3(5) . .
O4B C4B H4B 108.6 . .
C3B C4B H4B 108.6 . .
C5B C4B H4B 108.6 . .
O5B C5B C4B 108.2(5) . .
O5B C5B C6B 109.1(5) . .
C4B C5B C6B 112.5(5) . .
O5B C5B H5B 109.0 . .
C4B C5B H5B 109.0 . .
C6B C5B H5B 109.0 . .
O7B C6B O6B 127.6(7) . .
O7B C6B C5B 116.1(7) . .
O6B C6B C5B 116.2(7) . .
O7B C6B Cs2 60.9(5) . .
O6B C6B Cs2 108.4(5) . .
C5B C6B Cs2 97.5(4) . .
C2 C1 C10 114.1(6) . .
C2 C1 H11 108.7 . .
C10 C1 H11 108.7 . .
C2 C1 H12 108.7 . .
C10 C1 H12 108.7 . .
H11 C1 H12 107.6 . .
C3 C2 C1 109.9(5) . .
C3 C2 Cs1 109.0(4) . .
C1 C2 Cs1 139.0(4) . .
C3 C2 H21 110.8 . .
C1 C2 H21 104.9 . .
C3 C2 H22 114.2 . .
C1 C2 H22 107.5 . .
H21 C2 H22 109.2 . .
O3 C3 C2 110.1(5) . .
O3 C3 C4 110.1(5) . .
C2 C3 C4 114.1(5) . .
O3 C3 H13 107.4 . .
C2 C3 H13 107.4 . .
C4 C3 H13 107.4 . .
C1A O3 C3 112.3(5) . .
C1A O3 Cs2 119.7(3) . .
C3 O3 Cs2 126.7(3) . .
C24 C4 C5 109.4(6) . .
C24 C4 C3 106.6(6) . .
C5 C4 C3 107.3(5) . .
C24 C4 C23 107.0(6) . .
C5 C4 C23 115.1(6) . .
C3 C4 C23 111.1(6) . .
C4 C5 C6 113.8(6) . .
C4 C5 C10 118.1(5) . .
C6 C5 C10 109.8(5) . .
C4 C5 H51 104.5 . .
C6 C5 H51 104.5 . .
C10 C5 H51 104.5 . .
C7 C6 C5 109.1(6) . .
C7 C6 H61 109.9 . .
C5 C6 H61 109.9 . .
C7 C6 H62 109.9 . .
C5 C6 H62 109.9 . .
H61 C6 H62 108.3 . .
C6 C7 C8 114.3(6) . .
C6 C7 H71 108.7 . .
C8 C7 H71 108.7 . .
C6 C7 H72 108.7 . .
C8 C7 H72 108.7 . .
H71 C7 H72 107.6 . .
C26 C8 C9 110.1(6) . .
C26 C8 C14 111.1(6) . .
C9 C8 C14 108.9(6) . .
C26 C8 C7 106.6(6) . .
C9 C8 C7 109.9(6) . .
C14 C8 C7 110.2(6) . .
C11 C9 C10 115.7(5) . .
C11 C9 C8 108.3(5) . .
C10 C9 C8 120.2(6) . .
C11 C9 H91 103.4 . .
C10 C9 H91 103.4 . .
C8 C9 H91 103.4 . .
C9 C10 C1 109.7(6) . .
C9 C10 C25 112.6(6) . .
C1 C10 C25 108.1(6) . .
C9 C10 C5 105.8(5) . .
C1 C10 C5 106.8(5) . .
C25 C10 C5 113.6(6) . .
O11 C11 C12 119.4(7) . .
O11 C11 C9 123.9(7) . .
C12 C11 C9 116.5(6) . .
C13 C12 C11 125.6(7) . .
C13 C12 H121 117.2 . .
C11 C12 H121 117.2 . .
C12 C13 C18 119.0(6) . .
C12 C13 C14 119.6(7) . .
C18 C13 C14 121.0(6) . .
C13 C14 C15 111.9(6) . .
C13 C14 C27 106.6(6) . .
C15 C14 C27 106.0(6) . .
C13 C14 C8 108.4(6) . .
C15 C14 C8 112.3(6) . .
C27 C14 C8 111.6(6) . .
C16 C15 C14 114.8(7) . .
C16 C15 H151 108.6 . .
C14 C15 H151 108.6 . .
C16 C15 H152 108.6 . .
C14 C15 H152 108.6 . .
H151 C15 H152 107.6 . .
C15 C16 C17 112.7(7) . .
C15 C16 H161 109.0 . .
C17 C16 H161 109.0 . .
C15 C16 H162 109.0 . .
C17 C16 H162 109.0 . .
H161 C16 H162 107.8 . .
C22 C17 C28 110.6(7) . .
C22 C17 C18 109.1(7) . .
C28 C17 C18 108.9(7) . .
C22 C17 C16 110.4(7) . .
C28 C17 C16 109.2(7) . .
C18 C17 C16 108.6(6) . .
C13 C18 C19 109.9(6) . .
C13 C18 C17 112.7(7) . .
C19 C18 C17 114.1(7) . .
C13 C18 H181 106.5 . .
C19 C18 H181 106.5 . .
C17 C18 H181 106.5 . .
C18 C19 C20 114.1(7) . .
C18 C19 H191 108.7 . .
C20 C19 H191 108.7 . .
C18 C19 H192 108.7 . .
C20 C19 H192 108.7 . .
H191 C19 H192 107.6 . .
C30 C20 C21 110.9(7) . .
C30 C20 C19 111.8(8) . .
C21 C20 C19 107.8(8) . .
C30 C20 C29 105.8(8) . .
C21 C20 C29 110.4(9) . .
C19 C20 C29 110.2(7) . .
C22 C21 C20 111.6(8) . .
C22 C21 H211 109.3 . .
C20 C21 H211 109.3 . .
C22 C21 H212 109.3 . .
C20 C21 H212 109.3 . .
H211 C21 H212 108.0 . .
C21 C22 C17 116.4(7) . .
C21 C22 H221 108.2 . .
C17 C22 H221 108.2 . .
C21 C22 H222 108.2 . .
C17 C22 H222 108.2 . .
H221 C22 H222 107.3 . .
C4 C23 Cs2 119.1(5) . .
C4 C23 H231 105.2 . .
Cs2 C23 H231 58.5 . .
C4 C23 H232 108.1 . .
Cs2 C23 H232 48.9 . .
H231 C23 H232 107.4 . .
C4 C23 H233 110.6 . .
Cs2 C23 H233 130.3 . .
H231 C23 H233 110.5 . .
H232 C23 H233 114.6 . .
C4 C24 H241 109.5 . .
C4 C24 H242 109.5 . .
H241 C24 H242 109.5 . .
C4 C24 H243 109.5 . .
H241 C24 H243 109.5 . .
H242 C24 H243 109.5 . .
C10 C25 H251 109.5 . .
C10 C25 H252 109.5 . .
H251 C25 H252 109.5 . .
C10 C25 H253 109.5 . .
H251 C25 H253 109.5 . .
H252 C25 H253 109.5 . .
C8 C26 H261 109.5 . .
C8 C26 H262 109.5 . .
H261 C26 H262 109.5 . .
C8 C26 H263 109.5 . .
H261 C26 H263 109.5 . .
H262 C26 H263 109.5 . .
C14 C27 H271 109.5 . .
C14 C27 H272 109.5 . .
H271 C27 H272 109.5 . .
C14 C27 H273 109.5 . .
H271 C27 H273 109.5 . .
H272 C27 H273 109.5 . .
C17 C28 H281 109.5 . .
C17 C28 H282 109.5 . .
H281 C28 H282 109.5 . .
C17 C28 H283 109.5 . .
H281 C28 H283 109.5 . .
H282 C28 H283 109.5 . .
C20 C29 H291 109.5 . .
C20 C29 H292 109.5 . .
H291 C29 H292 109.5 . .
C20 C29 H293 109.5 . .
H291 C29 H293 109.5 . .
H292 C29 H293 109.5 . .
O31 C30 O30 123.7(9) . .
O31 C30 C20 118.4(9) . .
O30 C30 C20 117.8(8) . .
C30 O30 H30 109.5 . .
C30 O31 H31 109.5 . .
H1W3 O3W H2W3 111.3 . .
C1D2 O1D2 Cs2 122.9(6) . .
C1D2 O1D2 Cs1 109.6(5) . .
Cs2 O1D2 Cs1 83.43(15) . .
O1D2 C1D2 N1D2 121.4(10) . .
O1D2 C1D2 H1D2 119.3 . .
N1D2 C1D2 H1D2 119.3 . .
C1D2 N1D2 C3D2 121.7(12) . .
C1D2 N1D2 C2D2 121.6(10) . .
C3D2 N1D2 C2D2 116.1(11) . .
N1D2 C2D2 H2D2 109.5 . .
N1D2 C2D2 H3D2 109.5 . .
H2D2 C2D2 H3D2 109.5 . .
N1D2 C2D2 H4D2 109.5 . .
H2D2 C2D2 H4D2 109.5 . .
H3D2 C2D2 H4D2 109.5 . .
N1D2 C3D2 H5D2 109.5 . .
N1D2 C3D2 H6D2 109.5 . .
H5D2 C3D2 H6D2 109.5 . .
N1D2 C3D2 H7D2 109.5 . .
H5D2 C3D2 H7D2 109.5 . .
H6D2 C3D2 H7D2 109.5 . .
C1D1 O1D1 Cs1 127.2(11) . .
O1D1 C1D1 N1D1 121.3(11) . .
O1D1 C1D1 H1D1 119.3 . .
N1D1 C1D1 H1D1 119.3 . .
C1D1 N1D1 C2D1 121.6(8) . .
C1D1 N1D1 C3D1 120.9(9) . .
C2D1 N1D1 C3D1 116.4(8) . .
N1D1 C2D1 H2D1 109.5 . .
N1D1 C2D1 H3D1 109.5 . .
H2D1 C2D1 H3D1 109.5 . .
N1D1 C2D1 H4D1 109.5 . .
H2D1 C2D1 H4D1 109.5 . .
H3D1 C2D1 H4D1 109.5 . .
N1D1 C3D1 H5D1 109.5 . .
N1D1 C3D1 H6D1 109.5 . .
H5D1 C3D1 H6D1 109.5 . .
N1D1 C3D1 H7D1 109.5 . .
H5D1 C3D1 H7D1 109.5 . .
H6D1 C3D1 H7D1 109.5 . .
C1D3 N1D3 C3D3 126.5(14) . .
C1D3 N1D3 C2D3 117.2(15) . .
C3D3 N1D3 C2D3 116.3(14) . .
N1D3 C2D3 H2D3 109.5 . .
N1D3 C2D3 H3D3 109.5 . .
H2D3 C2D3 H3D3 109.5 . .
N1D3 C2D3 H4D3 109.5 . .
H2D3 C2D3 H4D3 109.5 . .
H3D3 C2D3 H4D3 109.5 . .
N1D3 C3D3 H5D3 109.5 . .
N1D3 C3D3 H6D3 109.5 . .
H5D3 C3D3 H6D3 109.5 . .
N1D3 C3D3 H7D3 109.5 . .
H5D3 C3D3 H7D3 109.5 . .
H6D3 C3D3 H7D3 109.5 . .
O1D3 C1D3 N1D3 123.6(12) . .
O1D3 C1D3 H1D3 118.2 . .
N1D3 C1D3 H1D3 118.2 . .

loop_
_geom_bond_atom_site_label_1
_geom_bond_atom_site_label_2
_geom_bond_distance
_geom_bond_site_symmetry_2
Cs1 O6B 3.000(7) 3_566
Cs1 O7A 3.027(5) .
Cs1 O3B 3.059(4) 1_565
Cs1 O2B 3.077(4) 1_565
Cs1 O5A 3.123(4) .
Cs1 O1D1 3.163(13) .
Cs1 O1D2 3.322(7) .
Cs1 O4A 3.497(5) 3_466
Cs2 O6A 3.006(5) 1_455
Cs2 O4A 3.022(5) 3_466
Cs2 O7B 3.023(8) .
Cs2 O1D2 3.054(6) .
Cs2 O5B 3.187(4) .
Cs2 O3 3.389(5) .
Cs2 O5W' 3.51(3) 1_445
O2A C1B 1.382(7) .
O2A C2A 1.446(6) .
O3A C3A 1.416(8) .
O3A H3OA 0.8400 .
O4A C4A 1.412(8) .
O4A Cs2 3.022(5) 3_566
O4A Cs1 3.497(4) 3_566
O4A H4AO 0.8400 .
O5A C1A 1.431(6) .
O5A C5A 1.433(7) .
O7A C6A 1.227(7) .
O6A C6A 1.249(8) .
O6A Cs2 3.006(5) 1_655
C1A O3 1.400(7) .
C1A C2A 1.534(8) .
C1A H1A 1.0000 .
C2A C3A 1.520(9) .
C2A H2A 1.0000 .
C3A C4A 1.524(8) .
C3A H3A 1.0000 .
C4A C5A 1.540(9) .
C4A H4A 1.0000 .
C5A C6A 1.531(8) .
C5A H5A 1.0000 .
O2B C2B 1.408(7) .
O2B Cs1 3.077(4) 1_545
O2B H2OB 0.8400 .
O3B C3B 1.410(7) .
O3B Cs1 3.059(4) 1_545
O3B H3OB 0.8400 .
O4B C4B 1.419(7) .
O4B H4OB 0.8400 .
O5B C1B 1.433(7) .
O5B C5B 1.450(7) .
O6B C6B 1.237(10) .
O6B Cs1 3.000(7) 3_466
O7B C6B 1.235(10) .
C1B C2B 1.536(7) .
C1B H1B 1.0000 .
C2B C3B 1.510(8) .
C2B H2B 1.0000 .
C3B C4B 1.510(8) .
C3B H3B 1.0000 .
C4B C5B 1.520(8) .
C4B H4B 1.0000 .
C5B C6B 1.521(9) .
C5B H5B 1.0000 .
C1 C2 1.531(10) .
C1 C10 1.549(9) .
C1 H11 0.9900 .
C1 H12 0.9900 .
C2 C3 1.513(8) .
C2 H21 1.0141 .
C2 H22 0.9504 .
C3 O3 1.450(8) .
C3 C4 1.548(9) .
C3 H13 1.0000 .
C4 C24 1.542(9) .
C4 C5 1.546(10) .
C4 C23 1.551(11) .
C5 C6 1.547(9) .
C5 C10 1.580(8) .
C5 H51 1.0000 .
C6 C7 1.523(11) .
C6 H61 0.9900 .
C6 H62 0.9900 .
C7 C8 1.569(9) .
C7 H71 0.9900 .
C7 H72 0.9900 .
C8 C26 1.548(10) .
C8 C9 1.556(9) .
C8 C14 1.565(12) .
C9 C11 1.529(9) .
C9 C10 1.539(11) .
C9 H91 1.0000 .
C10 C25 1.552(10) .
C11 O11 1.228(8) .
C11 C12 1.467(11) .
C12 C13 1.329(10) .
C12 H121 0.9500 .
C13 C18 1.525(11) .
C13 C14 1.539(9) .
C14 C15 1.545(8) .
C14 C27 1.558(10) .
C15 C16 1.507(12) .
C15 H151 0.9900 .
C15 H152 0.9900 .
C16 C17 1.550(10) .
C16 H161 0.9900 .
C16 H162 0.9900 .
C17 C22 1.539(14) .
C17 C28 1.545(13) .
C17 C18 1.550(9) .
C18 C19 1.534(12) .
C18 H181 1.0000 .
C19 C20 1.535(13) .
C19 H191 0.9900 .
C19 H192 0.9900 .
C20 C30 1.531(13) .
C20 C21 1.531(12) .
C20 C29 1.565(14) .
C21 C22 1.494(16) .
C21 H211 0.9900 .
C21 H212 0.9900 .
C22 H221 0.9900 .
C22 H222 0.9900 .
C23 H231 1.0152 .
C23 H232 0.9706 .
C23 H233 0.9315 .
C24 H241 0.9800 .
C24 H242 0.9800 .
C24 H243 0.9800 .
C25 H251 0.9800 .
C25 H252 0.9800 .
C25 H253 0.9800 .
C26 H261 0.9800 .
C26 H262 0.9800 .
C26 H263 0.9800 .
C27 H271 0.9800 .
C27 H272 0.9800 .
C27 H273 0.9800 .
C28 H281 0.9800 .
C28 H282 0.9800 .
C28 H283 0.9800 .
C29 H291 0.9800 .
C29 H292 0.9800 .
C29 H293 0.9800 .
C30 O31 1.238(12) .
C30 O30 1.273(11) .
O30 H30 0.8400 .
O31 H31 0.8400 .
O3W H1W3 0.8431 .
O3W H2W3 0.8406 .
O1D2 C1D2 1.262(11) .
C1D2 N1D2 1.357(12) .
C1D2 H1D2 0.9500 .
N1D2 C3D2 1.442(14) .
N1D2 C2D2 1.473(19) .
C2D2 H2D2 0.9800 .
C2D2 H3D2 0.9800 .
C2D2 H4D2 0.9800 .
C3D2 H5D2 0.9800 .
C3D2 H6D2 0.9800 .
C3D2 H7D2 0.9800 .
O1D1 C1D1 1.231(9) .
C1D1 N1D1 1.366(8) .
C1D1 H1D1 0.9500 .
N1D1 C2D1 1.432(9) .
N1D1 C3D1 1.447(8) .
C2D1 H2D1 0.9800 .
C2D1 H3D1 0.9800 .
C2D1 H4D1 0.9800 .
C3D1 H5D1 0.9800 .
C3D1 H6D1 0.9800 .
C3D1 H7D1 0.9800 .
N1D3 C1D3 1.357(16) .
N1D3 C3D3 1.44(2) .
N1D3 C2D3 1.473(17) .
C2D3 H2D3 0.9800 .
C2D3 H3D3 0.9800 .
C2D3 H4D3 0.9800 .
C3D3 H5D3 0.9800 .
C3D3 H6D3 0.9800 .
C3D3 H7D3 0.9800 .
O1D3 C1D3 1.243(9) .
C1D3 H1D3 0.9500 .
O5W' Cs2 3.51(3) 1_665

loop_
_geom_hbond_atom_site_label_D
_geom_hbond_atom_site_label_H
_geom_hbond_atom_site_label_A
_geom_hbond_distance_DH
_geom_hbond_distance_HA
_geom_hbond_distance_DA
_geom_hbond_angle_DHA
_geom_hbond_site_symmetry_A
O3A H3OA O6A 0.84 1.77 2.607(6) 177.8 3_466
O4A H4AO O6B 0.84 1.75 2.580(7) 170.0 1_655
O2B H2OB O4B 0.84 1.85 2.678(7) 166.6 3_556
O3B H3OB O3A 0.84 1.89 2.727(6) 172.6 3_456
O4B H4OB O3W 0.84 1.83 2.652(7) 165.7 1_445
O30 H30 O1D3 0.84 1.70 2.524(13) 165.3 .
O31 H31 O1D4 0.84 1.76 2.57(3) 160.3 .
O3W H1W3 O4W 0.84 1.97 2.811(9) 176.0 .
O3W H2W3 O7A 0.84 1.85 2.681(7) 170.6 .

loop_
_geom_torsion_atom_site_label_1
_geom_torsion_atom_site_label_2
_geom_torsion_atom_site_label_3
_geom_torsion_atom_site_label_4
_geom_torsion
C5A O5A C1A O3 175.4(5)
C5A O5A C1A C2A -64.6(6)
C1B O2A C2A C3A -87.8(6)
C1B O2A C2A C1A 154.4(5)
O3 C1A C2A O2A -65.7(5)
O5A C1A C2A O2A 176.3(4)
O3 C1A C2A C3A 174.9(4)
O5A C1A C2A C3A 56.9(6)
O2A C2A C3A O3A 64.9(6)
C1A C2A C3A O3A 178.8(4)
O2A C2A C3A C4A -168.0(5)
C1A C2A C3A C4A -54.0(6)
O3A C3A C4A O4A -54.2(7)
C2A C3A C4A O4A 179.5(5)
O3A C3A C4A C5A -177.0(5)
C2A C3A C4A C5A 56.7(6)
C1A O5A C5A C6A -169.8(5)
C1A O5A C5A C4A 67.7(6)
O4A C4A C5A O5A 174.2(4)
C3A C4A C5A O5A -62.7(6)
O4A C4A C5A C6A 54.4(6)
C3A C4A C5A C6A 177.4(5)
O5A C5A C6A O7A -34.8(9)
C4A C5A C6A O7A 84.8(8)
O5A C5A C6A O6A 142.9(7)
C4A C5A C6A O6A -97.5(7)
C2A O2A C1B O5B -74.9(6)
C2A O2A C1B C2B 167.3(5)
C5B O5B C1B O2A 179.4(4)
Cs2 O5B C1B O2A 24.0(7)
C5B O5B C1B C2B -64.9(6)
O2A C1B C2B O2B -60.9(6)
O5B C1B C2B O2B -177.8(4)
O2A C1B C2B C3B 173.7(5)
O5B C1B C2B C3B 56.9(6)
O2B C2B C3B O3B 62.9(6)
C1B C2B C3B O3B -173.3(5)
O2B C2B C3B C4B -174.2(5)
C1B C2B C3B C4B -50.4(6)
O3B C3B C4B O4B -66.0(6)
C2B C3B C4B O4B 173.0(5)
O3B C3B C4B C5B 173.4(5)
C2B C3B C4B C5B 52.4(7)
C1B O5B C5B C4B 65.6(6)
C1B O5B C5B C6B -171.6(5)
O4B C4B C5B O5B 177.7(5)
C3B C4B C5B O5B -59.1(6)
O4B C4B C5B C6B 57.0(7)
C3B C4B C5B C6B -179.8(5)
O5B C5B C6B O7B -53.1(8)
C4B C5B C6B O7B 67.0(8)
O5B C5B C6B O6B 123.0(7)
C4B C5B C6B O6B -116.9(7)
C10 C1 C2 C3 -58.4(7)
C1 C2 C3 O3 -176.7(5)
C1 C2 C3 C4 58.9(8)
O5A C1A O3 C3 -81.1(5)
C2A C1A O3 C3 159.4(4)
C2 C3 O3 C1A 100.7(6)
C4 C3 O3 C1A -132.6(5)
O3 C3 C4 C24 64.7(7)
C2 C3 C4 C24 -170.9(6)
O3 C3 C4 C5 -178.2(5)
C2 C3 C4 C5 -53.8(7)
O3 C3 C4 C23 -51.6(7)
C2 C3 C4 C23 72.8(8)
C24 C4 C5 C6 -63.0(8)
C3 C4 C5 C6 -178.3(5)
C23 C4 C5 C6 57.5(8)
C24 C4 C5 C10 166.1(6)
C3 C4 C5 C10 50.8(8)
C23 C4 C5 C10 -73.4(8)
C4 C5 C6 C7 158.8(5)
C10 C5 C6 C7 -66.4(7)
C5 C6 C7 C8 57.2(7)
C6 C7 C8 C26 76.1(7)
C6 C7 C8 C9 -43.2(8)
C6 C7 C8 C14 -163.3(5)
C26 C8 C9 C11 60.9(8)
C14 C8 C9 C11 -61.1(7)
C7 C8 C9 C11 178.1(6)
C26 C8 C9 C10 -75.2(8)
C14 C8 C9 C10 162.8(5)
C7 C8 C9 C10 41.9(8)
C11 C9 C10 C1 61.7(7)
C8 C9 C10 C1 -165.2(5)
C11 C9 C10 C25 -58.8(8)
C8 C9 C10 C25 74.3(7)
C11 C9 C10 C5 176.6(6)
C8 C9 C10 C5 -50.3(7)
C2 C1 C10 C9 166.3(5)
C2 C1 C10 C25 -70.6(7)
C2 C1 C10 C5 52.0(7)
C4 C5 C10 C9 -167.1(6)
C6 C5 C10 C9 60.2(7)
C4 C5 C10 C1 -50.2(8)
C6 C5 C10 C1 177.1(6)
C4 C5 C10 C25 68.9(8)
C6 C5 C10 C25 -63.8(8)
C10 C9 C11 O11 -11.5(11)
C8 C9 C11 O11 -149.8(8)
C10 C9 C11 C12 172.2(6)
C8 C9 C11 C12 33.9(9)
O11 C11 C12 C13 178.1(8)
C9 C11 C12 C13 -5.5(11)
C11 C12 C13 C18 177.4(7)
C11 C12 C13 C14 4.1(12)
C12 C13 C14 C15 -155.4(7)
C18 C13 C14 C15 31.4(10)
C12 C13 C14 C27 89.1(9)
C18 C13 C14 C27 -84.0(7)
C12 C13 C14 C8 -31.1(9)
C18 C13 C14 C8 155.7(6)
C26 C8 C14 C13 -61.9(7)
C9 C8 C14 C13 59.5(7)
C7 C8 C14 C13 -179.8(5)
C26 C8 C14 C15 62.2(7)
C9 C8 C14 C15 -176.3(5)
C7 C8 C14 C15 -55.7(7)
C26 C8 C14 C27 -179.0(5)
C9 C8 C14 C27 -57.6(7)
C7 C8 C14 C27 63.1(7)
C13 C14 C15 C16 -38.7(9)
C27 C14 C15 C16 77.1(8)
C8 C14 C15 C16 -160.9(6)
C14 C15 C16 C17 56.0(9)
C15 C16 C17 C22 179.8(7)
C15 C16 C17 C28 58.0(8)
C15 C16 C17 C18 -60.6(10)
C12 C13 C18 C19 -83.5(8)
C14 C13 C18 C19 89.7(8)
C12 C13 C18 C17 148.0(7)
C14 C13 C18 C17 -38.8(9)
C22 C17 C18 C13 170.8(7)
C28 C17 C18 C13 -68.5(8)
C16 C17 C18 C13 50.3(10)
C22 C17 C18 C19 44.5(9)
C28 C17 C18 C19 165.3(7)
C16 C17 C18 C19 -75.9(9)
C13 C18 C19 C20 -179.3(6)
C17 C18 C19 C20 -51.6(9)
C18 C19 C20 C30 -66.5(9)
C18 C19 C20 C21 55.6(9)
C18 C19 C20 C29 176.1(7)
C30 C20 C21 C22 65.6(11)
C19 C20 C21 C22 -57.0(9)
C29 C20 C21 C22 -177.4(8)
C20 C21 C22 C17 57.0(10)
C28 C17 C22 C21 -168.2(7)
C18 C17 C22 C21 -48.5(10)
C16 C17 C22 C21 70.8(9)
C21 C20 C30 O31 36.5(13)
C19 C20 C30 O31 156.8(9)
C29 C20 C30 O31 -83.2(11)
C21 C20 C30 O30 -146.4(9)
C19 C20 C30 O30 -26.1(12)
C29 C20 C30 O30 93.9(10)
O1D2 C1D2 N1D2 C3D2 175.8(10)
O1D2 C1D2 N1D2 C2D2 4.4(16)
O1D1 C1D1 N1D1 C2D1 2(4)
O1D1 C1D1 N1D1 C3D1 169(2)
C3D3 N1D3 C1D3 O1D3 176.4(11)
C2D3 N1D3 C1D3 O1D3 -3.9(17)
